data_1545309
loop_
_publ_author_name
'Geng, Chang-An'
'Huang, Xiao-Yan'
'Ma, Yun-Bao'
'Hou, Bo'
'Li, Tian-Ze'
'Zhang, Xue-Mei'
'Chen, Ji-Jun'

_publ_section_title
;
 (+-)-Uncarilins A and B, Dimeric Isoechinulin-Type Alkaloids from Uncaria
 rhynchophylla
;
_journal_name_full 'Journal of Natural Products'
_journal_paper_doi 10.1021/acs.jnatprod.6b00938
_journal_year 2017
_chemical_formula_moiety 'C38 H42 N6 O4'
_chemical_formula_sum 'C38 H42 N6 O4'
_chemical_formula_weight 646.78
_chemical_name_systematic
; 
 ? 
;
_space_group_IT_number 15
_symmetry_cell_setting monoclinic
_symmetry_space_group_name_Hall '-C 2yc'
_symmetry_space_group_name_H-M 'C 1 2/c 1'
_atom_sites_solution_hydrogens geom
_atom_sites_solution_primary direct
_atom_sites_solution_secondary difmap
_audit_creation_method SHELXL-97
_cell_angle_alpha 90.00
_cell_angle_beta 120.9440(10)
_cell_angle_gamma 90.00
_cell_formula_units_Z 4
_cell_length_a 22.1604(8)
_cell_length_b 15.5985(6)
_cell_length_c 11.4109(4)
_cell_measurement_reflns_used 9902
_cell_measurement_temperature 100(2)
_cell_measurement_theta_max 69.24
_cell_measurement_theta_min 3.67
_cell_volume 3383.0(2)
_computing_cell_refinement 'Bruker SAINT'
_computing_data_collection 'Bruker APEX2'
_computing_data_reduction 'Bruker SAINT'
_computing_molecular_graphics 'Bruker SHELXTL'
_computing_publication_material 'Bruker SHELXTL'
_computing_structure_refinement 'SHELXL-97 (Sheldrick, 2008)'
_computing_structure_solution 'SHELXS-97 (Sheldrick, 2008)'
_diffrn_ambient_temperature 100(2)
_diffrn_measured_fraction_theta_full 0.969
_diffrn_measured_fraction_theta_max 0.969
_diffrn_measurement_device_type 'Bruker APEX-II CCD'
_diffrn_measurement_method '\f and \w scans'
_diffrn_radiation_monochromator graphite
_diffrn_radiation_source 'fine-focus sealed tube'
_diffrn_radiation_type CuK\a
_diffrn_radiation_wavelength 1.54178
_diffrn_reflns_av_R_equivalents 0.0484
_diffrn_reflns_av_sigmaI/netI 0.0346
_diffrn_reflns_limit_h_max 25
_diffrn_reflns_limit_h_min -26
_diffrn_reflns_limit_k_max 14
_diffrn_reflns_limit_k_min -17
_diffrn_reflns_limit_l_max 13
_diffrn_reflns_limit_l_min -13
_diffrn_reflns_number 15000
_diffrn_reflns_theta_full 65.98
_diffrn_reflns_theta_max 65.98
_diffrn_reflns_theta_min 3.67
_exptl_absorpt_coefficient_mu 0.674
_exptl_absorpt_correction_T_max 0.9116
_exptl_absorpt_correction_T_min 0.7839
_exptl_absorpt_correction_type multi-scan
_exptl_absorpt_process_details sadabs
_exptl_crystal_colour colourless
_exptl_crystal_density_diffrn 1.270
_exptl_crystal_density_method 'not measured'
_exptl_crystal_description prism
_exptl_crystal_F_000 1376
_exptl_crystal_size_max 0.38
_exptl_crystal_size_mid 0.17
_exptl_crystal_size_min 0.14
_refine_diff_density_max 0.259
_refine_diff_density_min -0.263
_refine_diff_density_rms 0.055
_refine_ls_extinction_method none
_refine_ls_goodness_of_fit_ref 1.032
_refine_ls_hydrogen_treatment constr
_refine_ls_matrix_type full
_refine_ls_number_parameters 220
_refine_ls_number_reflns 2858
_refine_ls_number_restraints 0
_refine_ls_restrained_S_all 1.032
_refine_ls_R_factor_all 0.0480
_refine_ls_R_factor_gt 0.0459
_refine_ls_shift/su_max 0.000
_refine_ls_shift/su_mean 0.000
_refine_ls_structure_factor_coef Fsqd
_refine_ls_weighting_details 'calc w=1/[\s^2^(Fo^2^)+(0.0688P)^2^+3.7094P] where P=(Fo^2^+2Fc^2^)/3'
_refine_ls_weighting_scheme calc
_refine_ls_wR_factor_gt 0.1217
_refine_ls_wR_factor_ref 0.1252
_reflns_number_gt 2705
_reflns_number_total 2858
_reflns_threshold_expression >2sigma(I)
_cod_data_source_file np6b00938_si_002.cif
_cod_data_source_block cu_jad8c_0m
_cod_depositor_comments
;
The following automatic conversions were performed:

'_symmetry_cell_setting' value 'Monoclinic' changed to 'monoclinic'
according to
/usr/data/users/saulius/crontab/automatic-downloads/rss-feeds/ACS/lib/dictionaries/cif_core.dic
dictionary named 'cif_core.dic' version 2.4.2 from 2011-04-26.

Automatic conversion script
Id: cif_fix_values 4268 2015-11-12 08:31:59Z antanas 
;
_cod_original_sg_symbol_H-M 'C 2/c'
_cod_database_code 1545309

loop_
_symmetry_equiv_pos_as_xyz
'x, y, z'
'-x, y, -z+1/2'
'x+1/2, y+1/2, z'
'-x+1/2, y+1/2, -z+1/2'
'-x, -y, -z'
'x, -y, z-1/2'
'-x+1/2, -y+1/2, -z'
'x+1/2, -y+1/2, z-1/2'

loop_
_atom_site_label
_atom_site_type_symbol
_atom_site_fract_x
_atom_site_fract_y
_atom_site_fract_z
_atom_site_U_iso_or_equiv
_atom_site_adp_type
_atom_site_occupancy
_atom_site_symmetry_multiplicity
_atom_site_calc_flag
_atom_site_refinement_flags
O10 O 0.49677(6) 0.11497(7) 0.47555(11) 0.0260(3) Uani 1 1 d .
O13 O 0.32206(6) 0.02664(7) -0.03751(11) 0.0276(3) Uani 1 1 d .
N11 N 0.43766(7) 0.01121(8) 0.31936(13) 0.0247(3) Uani 1 1 d .
H11 H 0.4376 -0.0206 0.3830 0.030 Uiso 1 1 calc R
N1 N 0.30831(7) 0.37990(8) 0.09866(13) 0.0251(3) Uani 1 1 d .
H1 H 0.2753 0.4106 0.0998 0.030 Uiso 1 1 calc R
N14 N 0.40217(7) 0.12018(8) 0.11246(13) 0.0220(3) Uani 1 1 d .
H14 H 0.3833 0.1607 0.0501 0.026 Uiso 1 1 calc R
C18 C 0.35781(9) -0.09842(11) 0.16726(18) 0.0319(4) Uani 1 1 d .
H18A H 0.3828 -0.1407 0.2402 0.048 Uiso 1 1 calc R
H18B H 0.3401 -0.1261 0.0784 0.048 Uiso 1 1 calc R
H18C H 0.3182 -0.0748 0.1724 0.048 Uiso 1 1 calc R
C12 C 0.40772(8) -0.02672(10) 0.18397(16) 0.0233(4) Uani 1 1 d .
H12 H 0.4470 -0.0520 0.1764 0.028 Uiso 1 1 calc R
C10 C 0.46528(8) 0.09015(10) 0.35625(15) 0.0219(3) Uani 1 1 d .
C9 C 0.46160(7) 0.14482(10) 0.24418(15) 0.0209(3) Uani 1 1 d .
C8 C 0.46825(8) 0.24482(9) 0.26165(15) 0.0203(3) Uani 1 1 d .
H8 H 0.4856 0.2595 0.3592 0.024 Uiso 1 1 calc R
C3 C 0.40434(8) 0.29831(10) 0.17081(15) 0.0215(3) Uani 1 1 d .
C2 C 0.36315(8) 0.34065(10) 0.21091(16) 0.0230(4) Uani 1 1 d .
C15 C 0.37229(8) 0.35628(10) 0.35057(16) 0.0259(4) Uani 1 1 d .
C16 C 0.39973(9) 0.27731(11) 0.43915(17) 0.0281(4) Uani 1 1 d .
H16 H 0.3801 0.2239 0.3965 0.034 Uiso 1 1 calc R
C17 C 0.44831(10) 0.27535(13) 0.56990(18) 0.0368(4) Uani 1 1 d .
H17A H 0.4695 0.3271 0.6170 0.044 Uiso 1 1 calc R
H17B H 0.4621 0.2222 0.6171 0.044 Uiso 1 1 calc R
C3A C 0.37263(8) 0.31303(10) 0.02546(15) 0.0227(3) Uani 1 1 d .
C4 C 0.38812(8) 0.28948(10) -0.07568(16) 0.0247(4) Uani 1 1 d .
H4 H 0.4278 0.2546 -0.0528 0.030 Uiso 1 1 calc R
C5 C 0.34483(9) 0.31774(10) -0.20855(16) 0.0281(4) Uani 1 1 d .
H5 H 0.3557 0.3026 -0.2763 0.034 Uiso 1 1 calc R
C6 C 0.28541(9) 0.36820(11) -0.24521(17) 0.0299(4) Uani 1 1 d .
H6 H 0.2567 0.3868 -0.3371 0.036 Uiso 1 1 calc R
C7 C 0.26812(9) 0.39122(10) -0.14957(17) 0.0285(4) Uani 1 1 d .
H7 H 0.2273 0.4244 -0.1744 0.034 Uiso 1 1 calc R
C7A C 0.31246(8) 0.36424(10) -0.01511(16) 0.0247(4) Uani 1 1 d .
C19 C 0.30099(9) 0.37602(12) 0.33741(18) 0.0330(4) Uani 1 1 d .
H19A H 0.2684 0.3285 0.2903 0.050 Uiso 1 1 calc R
H19B H 0.2816 0.4289 0.2849 0.050 Uiso 1 1 calc R
H19C H 0.3076 0.3831 0.4286 0.050 Uiso 1 1 calc R
C20 C 0.42136(10) 0.43409(12) 0.41513(18) 0.0356(4) Uani 1 1 d .
H20A H 0.4241 0.4492 0.5012 0.053 Uiso 1 1 calc R
H20B H 0.4027 0.4829 0.3522 0.053 Uiso 1 1 calc R
H20C H 0.4684 0.4197 0.4331 0.053 Uiso 1 1 calc R
C13 C 0.37294(8) 0.04196(10) 0.07583(16) 0.0226(4) Uani 1 1 d .

loop_
_atom_site_aniso_label
_atom_site_aniso_U_11
_atom_site_aniso_U_22
_atom_site_aniso_U_33
_atom_site_aniso_U_23
_atom_site_aniso_U_13
_atom_site_aniso_U_12
O10 0.0317(6) 0.0206(6) 0.0215(6) 0.0006(4) 0.0107(5) 0.0007(4)
O13 0.0230(6) 0.0219(6) 0.0255(6) -0.0029(4) 0.0036(5) -0.0012(4)
N11 0.0292(7) 0.0197(7) 0.0219(7) 0.0027(5) 0.0107(6) -0.0028(5)
N1 0.0235(7) 0.0227(7) 0.0247(7) 0.0016(5) 0.0092(6) 0.0054(5)
N14 0.0203(7) 0.0178(7) 0.0198(7) 0.0016(5) 0.0044(5) -0.0008(5)
C18 0.0301(9) 0.0228(9) 0.0349(9) 0.0014(7) 0.0111(8) -0.0052(7)
C12 0.0221(8) 0.0195(8) 0.0235(8) 0.0006(6) 0.0084(7) 0.0001(6)
C10 0.0197(7) 0.0197(8) 0.0228(8) 0.0008(6) 0.0083(6) 0.0020(6)
C9 0.0200(8) 0.0176(8) 0.0206(8) -0.0005(6) 0.0071(6) 0.0000(6)
C8 0.0219(8) 0.0158(8) 0.0188(7) -0.0002(6) 0.0074(6) -0.0008(6)
C3 0.0224(8) 0.0159(8) 0.0220(8) 0.0004(6) 0.0084(6) -0.0014(6)
C2 0.0223(8) 0.0170(8) 0.0234(8) 0.0008(6) 0.0073(6) -0.0007(6)
C15 0.0245(8) 0.0237(9) 0.0273(8) -0.0016(6) 0.0117(7) 0.0015(6)
C16 0.0308(9) 0.0282(9) 0.0284(9) 0.0013(7) 0.0174(7) 0.0041(7)
C17 0.0419(11) 0.0398(11) 0.0294(9) 0.0048(7) 0.0188(8) 0.0110(8)
C3A 0.0235(8) 0.0154(8) 0.0233(8) -0.0005(6) 0.0078(6) -0.0019(6)
C4 0.0266(8) 0.0181(8) 0.0241(8) 0.0005(6) 0.0092(7) 0.0005(6)
C5 0.0340(9) 0.0218(9) 0.0241(8) 0.0002(6) 0.0119(7) -0.0006(7)
C6 0.0325(9) 0.0218(9) 0.0235(8) 0.0029(6) 0.0059(7) 0.0007(7)
C7 0.0269(9) 0.0216(9) 0.0283(9) 0.0029(6) 0.0080(7) 0.0037(6)
C7A 0.0255(8) 0.0175(8) 0.0249(8) 0.0004(6) 0.0086(7) -0.0007(6)
C19 0.0322(9) 0.0362(10) 0.0319(9) 0.0028(7) 0.0174(8) 0.0083(7)
C20 0.0403(10) 0.0304(10) 0.0323(10) -0.0065(7) 0.0161(8) -0.0057(8)
C13 0.0204(8) 0.0200(8) 0.0248(8) -0.0015(6) 0.0098(7) 0.0005(6)

loop_
_atom_type_symbol
_atom_type_description
_atom_type_scat_dispersion_real
_atom_type_scat_dispersion_imag
_atom_type_scat_source
C C 0.0181 0.0091 'International Tables Vol C Tables 4.2.6.8 and 6.1.1.4'
H H 0.0000 0.0000 'International Tables Vol C Tables 4.2.6.8 and 6.1.1.4'
N N 0.0311 0.0180 'International Tables Vol C Tables 4.2.6.8 and 6.1.1.4'
O O 0.0492 0.0322 'International Tables Vol C Tables 4.2.6.8 and 6.1.1.4'

loop_
_geom_angle_atom_site_label_1
_geom_angle_atom_site_label_2
_geom_angle_atom_site_label_3
_geom_angle
_geom_angle_site_symmetry_1
_geom_angle_site_symmetry_3
C10 N11 C12 126.18(13) . .
C10 N11 H11 116.9 . .
C12 N11 H11 116.9 . .
C7A N1 C2 110.21(13) . .
C7A N1 H1 124.9 . .
C2 N1 H1 124.9 . .
C13 N14 C9 126.76(13) . .
C13 N14 H14 116.6 . .
C9 N14 H14 116.6 . .
C12 C18 H18A 109.5 . .
C12 C18 H18B 109.5 . .
H18A C18 H18B 109.5 . .
C12 C18 H18C 109.5 . .
H18A C18 H18C 109.5 . .
H18B C18 H18C 109.5 . .
N11 C12 C13 109.93(13) . .
N11 C12 C18 109.76(13) . .
C13 C12 C18 112.81(13) . .
N11 C12 H12 108.1 . .
C13 C12 H12 108.1 . .
C18 C12 H12 108.1 . .
O10 C10 N11 122.90(14) . .
O10 C10 C9 120.96(14) . .
N11 C10 C9 115.90(13) . .
N14 C9 C10 110.74(13) . .
N14 C9 C8 111.76(12) . .
C10 C9 C8 119.66(13) . .
N14 C9 C9 115.84(15) . 2_655
C10 C9 C9 109.34(12) . 2_655
C8 C9 C9 87.93(8) . 2_655
C3 C8 C8 119.61(13) . 2_655
C3 C8 C9 118.01(12) . .
C8 C8 C9 90.71(8) 2_655 .
C3 C8 H8 109.0 . .
C8 C8 H8 109.0 2_655 .
C9 C8 H8 109.0 . .
C2 C3 C3A 106.81(13) . .
C2 C3 C8 125.79(14) . .
C3A C3 C8 127.36(14) . .
N1 C2 C3 108.80(14) . .
N1 C2 C15 118.86(14) . .
C3 C2 C15 132.05(14) . .
C16 C15 C2 111.23(13) . .
C16 C15 C19 105.58(14) . .
C2 C15 C19 110.69(13) . .
C16 C15 C20 112.36(14) . .
C2 C15 C20 107.97(13) . .
C19 C15 C20 109.01(14) . .
C17 C16 C15 126.23(17) . .
C17 C16 H16 116.9 . .
C15 C16 H16 116.9 . .
C16 C17 H17A 120.0 . .
C16 C17 H17B 120.0 . .
H17A C17 H17B 120.0 . .
C4 C3A C7A 117.68(14) . .
C4 C3A C3 135.74(15) . .
C7A C3A C3 106.57(14) . .
C5 C4 C3A 119.32(15) . .
C5 C4 H4 120.3 . .
C3A C4 H4 120.3 . .
C4 C5 C6 121.42(16) . .
C4 C5 H5 119.3 . .
C6 C5 H5 119.3 . .
C7 C6 C5 120.78(15) . .
C7 C6 H6 119.6 . .
C5 C6 H6 119.6 . .
C6 C7 C7A 117.86(15) . .
C6 C7 H7 121.1 . .
C7A C7 H7 121.1 . .
N1 C7A C7 129.50(15) . .
N1 C7A C3A 107.59(13) . .
C7 C7A C3A 122.91(15) . .
C15 C19 H19A 109.5 . .
C15 C19 H19B 109.5 . .
H19A C19 H19B 109.5 . .
C15 C19 H19C 109.5 . .
H19A C19 H19C 109.5 . .
H19B C19 H19C 109.5 . .
C15 C20 H20A 109.5 . .
C15 C20 H20B 109.5 . .
H20A C20 H20B 109.5 . .
C15 C20 H20C 109.5 . .
H20A C20 H20C 109.5 . .
H20B C20 H20C 109.5 . .
O13 C13 N14 122.70(14) . .
O13 C13 C12 121.97(14) . .
N14 C13 C12 115.32(13) . .

loop_
_geom_bond_atom_site_label_1
_geom_bond_atom_site_label_2
_geom_bond_distance
_geom_bond_site_symmetry_2
O10 C10 1.2301(19) .
O13 C13 1.2254(19) .
N11 C10 1.343(2) .
N11 C12 1.457(2) .
N11 H11 0.8800 .
N1 C7A 1.370(2) .
N1 C2 1.375(2) .
N1 H1 0.8800 .
N14 C13 1.343(2) .
N14 C9 1.4510(19) .
N14 H14 0.8800 .
C18 C12 1.515(2) .
C18 H18A 0.9800 .
C18 H18B 0.9800 .
C18 H18C 0.9800 .
C12 C13 1.512(2) .
C12 H12 1.0000 .
C10 C9 1.504(2) .
C9 C8 1.570(2) .
C9 C9 1.638(3) 2_655
C8 C3 1.505(2) .
C8 C8 1.561(3) 2_655
C8 H8 1.0000 .
C3 C2 1.381(2) .
C3 C3A 1.449(2) .
C2 C15 1.519(2) .
C15 C16 1.509(2) .
C15 C19 1.539(2) .
C15 C20 1.541(2) .
C16 C17 1.317(2) .
C16 H16 0.9500 .
C17 H17A 0.9500 .
C17 H17B 0.9500 .
C3A C4 1.411(2) .
C3A C7A 1.413(2) .
C4 C5 1.385(2) .
C4 H4 0.9500 .
C5 C6 1.401(2) .
C5 H5 0.9500 .
C6 C7 1.377(3) .
C6 H6 0.9500 .
C7 C7A 1.395(2) .
C7 H7 0.9500 .
C19 H19A 0.9800 .
C19 H19B 0.9800 .
C19 H19C 0.9800 .
C20 H20A 0.9800 .
C20 H20B 0.9800 .
C20 H20C 0.9800 .

loop_
_geom_hbond_atom_site_label_D
_geom_hbond_atom_site_label_H
_geom_hbond_atom_site_label_A
_geom_hbond_distance_DH
_geom_hbond_distance_HA
_geom_hbond_distance_DA
_geom_hbond_angle_DHA
_geom_hbond_site_symmetry_A
N11 H11 O10 0.88 2.11 2.8221(17) 137.0 5_656
N1 H1 O13 0.88 2.13 2.9809(18) 162.1 7

loop_
_geom_torsion_atom_site_label_1
_geom_torsion_atom_site_label_2
_geom_torsion_atom_site_label_3
_geom_torsion_atom_site_label_4
_geom_torsion
_geom_torsion_site_symmetry_1
_geom_torsion_site_symmetry_4
C10 N11 C12 C13 -33.0(2) . .
C10 N11 C12 C18 -157.69(15) . .
C12 N11 C10 O10 -171.63(14) . .
C12 N11 C10 C9 2.8(2) . .
C13 N14 C9 C10 -28.9(2) . .
C13 N14 C9 C8 -165.06(14) . .
C13 N14 C9 C9 96.30(16) . 2_655
O10 C10 C9 N14 -158.04(14) . .
N11 C10 C9 N14 27.40(18) . .
O10 C10 C9 C8 -25.8(2) . .
N11 C10 C9 C8 159.61(13) . .
O10 C10 C9 C9 73.14(16) . 2_655
N11 C10 C9 C9 -101.42(15) . 2_655
N14 C9 C8 C3 19.73(18) . .
C10 C9 C8 C3 -112.04(15) . .
C9 C9 C8 C3 136.81(14) 2_655 .
N14 C9 C8 C8 -104.76(15) . 2_655
C10 C9 C8 C8 123.48(15) . 2_655
C9 C9 C8 C8 12.32(15) 2_655 2_655
C8 C8 C3 C2 -144.58(15) 2_655 .
C9 C8 C3 C2 106.86(17) . .
C8 C8 C3 C3A 37.8(2) 2_655 .
C9 C8 C3 C3A -70.7(2) . .
C7A N1 C2 C3 0.03(18) . .
C7A N1 C2 C15 174.69(13) . .
C3A C3 C2 N1 0.18(17) . .
C8 C3 C2 N1 -177.82(14) . .
C3A C3 C2 C15 -173.51(16) . .
C8 C3 C2 C15 8.5(3) . .
N1 C2 C15 C16 145.32(14) . .
C3 C2 C15 C16 -41.5(2) . .
N1 C2 C15 C19 28.3(2) . .
C3 C2 C15 C19 -158.55(17) . .
N1 C2 C15 C20 -90.97(17) . .
C3 C2 C15 C20 82.2(2) . .
C2 C15 C16 C17 138.26(17) . .
C19 C15 C16 C17 -101.6(2) . .
C20 C15 C16 C17 17.1(2) . .
C2 C3 C3A C4 179.18(17) . .
C8 C3 C3A C4 -2.9(3) . .
C2 C3 C3A C7A -0.32(17) . .
C8 C3 C3A C7A 177.64(14) . .
C7A C3A C4 C5 0.6(2) . .
C3 C3A C4 C5 -178.81(17) . .
C3A C4 C5 C6 -0.9(2) . .
C4 C5 C6 C7 -0.1(3) . .
C5 C6 C7 C7A 1.4(2) . .
C2 N1 C7A C7 179.85(16) . .
C2 N1 C7A C3A -0.24(18) . .
C6 C7 C7A N1 178.25(16) . .
C6 C7 C7A C3A -1.7(2) . .
C4 C3A C7A N1 -179.27(13) . .
C3 C3A C7A N1 0.34(17) . .
C4 C3A C7A C7 0.7(2) . .
C3 C3A C7A C7 -179.74(15) . .
C9 N14 C13 O13 179.10(14) . .
C9 N14 C13 C12 -1.6(2) . .
N11 C12 C13 O13 -149.62(15) . .
C18 C12 C13 O13 -26.8(2) . .
N11 C12 C13 N14 31.03(19) . .
C18 C12 C13 N14 153.89(15) . .
